data_7704320
loop_
_publ_author_name
'You, Xiuli'
'Yao, Jiaojiao'
'Wei, Zhenhong'

_publ_section_title
;
 Tin based organic-inorganic hybrid semiconductors with reversible phase
 transition and dielectric anomaly.
;
_journal_issue 21
_journal_name_full 'Dalton transactions (Cambridge, England : 2003)'
_journal_page_first 7252
_journal_page_last 7257
_journal_paper_doi 10.1039/d0dt01401j
_journal_volume 49
_journal_year 2020
_chemical_formula_moiety '2(C8 H11 F N), Br6 Sn'
_chemical_formula_sum 'C16 H22 Br6 F2 N2 Sn'
_chemical_formula_weight 878.47
_space_group_IT_number 2
_space_group_name_Hall '-P 1'
_space_group_name_H-M_alt 'P -1'
_symmetry_cell_setting triclinic
_symmetry_space_group_name_Hall '-P 1'
_symmetry_space_group_name_H-M 'P -1'
_atom_sites_solution_hydrogens geom
_atom_sites_solution_primary direct
_atom_sites_solution_secondary difmap
_audit_block_doi 10.5517/ccdc.csd.cc216s68
_audit_creation_method SHELXL-97
_audit_update_record
;
2018-12-05 deposited with the CCDC.	2020-05-06 downloaded from the CCDC.
;
_cell_angle_alpha 92.525(2)
_cell_angle_beta 93.756(2)
_cell_angle_gamma 112.471(2)
_cell_formula_units_Z 1
_cell_length_a 7.3780(12)
_cell_length_b 8.3356(14)
_cell_length_c 11.1835(18)
_cell_measurement_reflns_used 2017
_cell_measurement_temperature 296(2)
_cell_measurement_theta_max 26.65
_cell_measurement_theta_min 2.65
_cell_volume 632.42(18)
_computing_cell_refinement 'Bruker SMART'
_computing_data_collection 'Bruker SMART'
_computing_data_reduction 'Bruker SAINT'
_computing_molecular_graphics 'Bruker SHELXTL'
_computing_publication_material 'Bruker SHELXTL'
_computing_structure_refinement 'SHELXL-97 (Sheldrick, 1997)'
_computing_structure_solution 'SHELXS-97 (Sheldrick, 1990)'
_diffrn_ambient_temperature 296(2)
_diffrn_measured_fraction_theta_full 0.929
_diffrn_measured_fraction_theta_max 0.929
_diffrn_measurement_device_type 'CCD area detector'
_diffrn_measurement_method 'phi and omega scans'
_diffrn_radiation_monochromator graphite
_diffrn_radiation_source 'fine-focus sealed tube'
_diffrn_radiation_type MoK\a
_diffrn_radiation_wavelength 0.71073
_diffrn_reflns_av_R_equivalents 0.0290
_diffrn_reflns_av_sigmaI/netI 0.0487
_diffrn_reflns_limit_h_max 9
_diffrn_reflns_limit_h_min -9
_diffrn_reflns_limit_k_max 10
_diffrn_reflns_limit_k_min -10
_diffrn_reflns_limit_l_max 14
_diffrn_reflns_limit_l_min -14
_diffrn_reflns_number 5096
_diffrn_reflns_theta_full 27.52
_diffrn_reflns_theta_max 27.52
_diffrn_reflns_theta_min 1.83
_exptl_absorpt_coefficient_mu 10.507
_exptl_absorpt_correction_T_max 0.122
_exptl_absorpt_correction_T_min 0.090
_exptl_absorpt_correction_type multi-scan
_exptl_absorpt_process_details 'SADABS, v2.10 (Sheldrick, G.M., 2003)'
_exptl_crystal_colour yellow
_exptl_crystal_density_diffrn 2.307
_exptl_crystal_density_method 'not measured'
_exptl_crystal_description block
_exptl_crystal_F_000 410.0
_exptl_crystal_size_max 0.25
_exptl_crystal_size_mid 0.23
_exptl_crystal_size_min 0.20
_refine_diff_density_max 1.348
_refine_diff_density_min -1.371
_refine_diff_density_rms 0.277
_refine_ls_extinction_method none
_refine_ls_goodness_of_fit_ref 0.892
_refine_ls_hydrogen_treatment mixed
_refine_ls_matrix_type full
_refine_ls_number_parameters 125
_refine_ls_number_reflns 2707
_refine_ls_number_restraints 0
_refine_ls_restrained_S_all 0.892
_refine_ls_R_factor_all 0.0533
_refine_ls_R_factor_gt 0.0363
_refine_ls_shift/su_max 0.018
_refine_ls_shift/su_mean 0.001
_refine_ls_structure_factor_coef Fsqd
_refine_ls_weighting_details 'calc w=1/[\s^2^(Fo^2^)+(0.1000P)^2^+0.0000P] where P=(Fo^2^+2Fc^2^)/3'
_refine_ls_weighting_scheme calc
_refine_ls_wR_factor_gt 0.1083
_refine_ls_wR_factor_ref 0.1287
_reflns_number_gt 2137
_reflns_number_total 2707
_reflns_threshold_expression >2sigma(I)
_cod_data_source_file d0dt01401j2.cif
_cod_data_source_block t
_cod_depositor_comments
;
The following automatic conversions were performed:

data item '_symmetry_cell_setting' value 'Triclinic' was changed to
'triclinic' in accordance with the
/home/data/users/saulius/crontab/automatic-downloads/rss-feeds/RSC/lib/dictionaries/cif_core.dic
dictionary named 'cif_core.dic' version 2.4.2 last updated on
2011-04-26.

Automatic conversion script
Id: cif_fix_values 7556 2019-12-06 15:28:31Z antanas 

 Adding full bibliography for 7704320--7704321.cif.
;
_cod_original_sg_symbol_Hall ' -P 1   '
_cod_original_sg_symbol_H-M 'P-1   '
_cod_database_code 7704320

loop_
_symmetry_equiv_pos_as_xyz
'x, y, z'
'-x, -y, -z'

loop_
_atom_site_label
_atom_site_type_symbol
_atom_site_fract_x
_atom_site_fract_y
_atom_site_fract_z
_atom_site_U_iso_or_equiv
_atom_site_adp_type
_atom_site_occupancy
_atom_site_symmetry_multiplicity
_atom_site_calc_flag
_atom_site_refinement_flags
_atom_site_disorder_assembly
_atom_site_disorder_group
Sn1 Sn 0.0000 1.0000 1.5000 0.03120(18) Uani 1 2 d S . .
Br2 Br 0.22622(9) 0.86073(8) 1.40986(5) 0.0422(2) Uani 1 1 d . . .
Br3 Br 0.27795(10) 1.16542(8) 1.66884(6) 0.0471(2) Uani 1 1 d . . .
Br1 Br 0.13300(10) 1.26587(9) 1.36524(6) 0.0474(2) Uani 1 1 d . . .
N1 N 0.6113(9) 1.2010(7) 1.3039(5) 0.0463(13) Uani 1 1 d . . .
H1A H 0.7170 1.1722 1.3120 0.056 Uiso 1 1 calc R . .
H1B H 0.5298 1.1466 1.3589 0.056 Uiso 1 1 calc R . .
C3 C 0.6399(9) 1.2060(8) 1.0827(5) 0.0380(13) Uani 1 1 d . . .
C8 C 0.5941(11) 1.3073(9) 0.9991(7) 0.0556(18) Uani 1 1 d . . .
H8 H 0.4854 1.3364 1.0063 0.067 Uiso 1 1 calc R . .
C2 C 0.5085(10) 1.1352(8) 1.1822(6) 0.0453(15) Uani 1 1 d . . .
H2A H 0.3954 1.1673 1.1725 0.054 Uiso 1 1 calc R . .
H2B H 0.4606 1.0091 1.1753 0.054 Uiso 1 1 calc R . .
C6 C 0.8759(16) 1.3268(12) 0.8984(7) 0.090(4) Uani 1 1 d . . .
H6 H 0.9581 1.3702 0.8379 0.108 Uiso 1 1 calc R . .
C1 C 0.6777(11) 1.3925(8) 1.3308(7) 0.0547(18) Uani 1 1 d . . .
H1C H 0.7730 1.4522 1.2768 0.082 Uiso 1 1 calc R . .
H1D H 0.7361 1.4232 1.4121 0.082 Uiso 1 1 calc R . .
H1E H 0.5667 1.4256 1.3208 0.082 Uiso 1 1 calc R . .
C5 C 0.9174(11) 1.2276(13) 0.9789(8) 0.072(3) Uani 1 1 d . . .
F1 F 1.0836(10) 1.1900(11) 0.9765(8) 0.143(3) Uani 1 1 d . . .
C7 C 0.7090(15) 1.3632(11) 0.9070(7) 0.075(3) Uani 1 1 d . . .
H7 H 0.6751 1.4264 0.8494 0.089 Uiso 1 1 calc R . .
C4 C 0.8027(10) 1.1664(10) 1.0704(6) 0.0507(16) Uani 1 1 d . . .
H4 H 0.8344 1.0978 1.1247 0.061 Uiso 1 1 calc R . .

loop_
_atom_site_aniso_label
_atom_site_aniso_U_11
_atom_site_aniso_U_22
_atom_site_aniso_U_33
_atom_site_aniso_U_23
_atom_site_aniso_U_13
_atom_site_aniso_U_12
Sn1 0.0299(3) 0.0360(3) 0.0267(3) 0.0002(2) 0.0029(2) 0.0119(2)
Br2 0.0451(4) 0.0514(4) 0.0362(4) 0.0005(3) 0.0106(3) 0.0246(3)
Br3 0.0481(4) 0.0400(4) 0.0496(4) -0.0086(3) -0.0152(3) 0.0175(3)
Br1 0.0462(4) 0.0505(4) 0.0458(4) 0.0142(3) 0.0124(3) 0.0167(3)
N1 0.065(4) 0.039(3) 0.035(3) 0.004(2) 0.009(3) 0.019(3)
C3 0.044(3) 0.033(3) 0.030(3) -0.004(2) 0.000(2) 0.008(3)
C8 0.059(4) 0.044(4) 0.055(4) 0.003(3) -0.004(4) 0.011(3)
C2 0.049(4) 0.039(3) 0.042(4) -0.002(3) 0.005(3) 0.011(3)
C6 0.097(7) 0.072(6) 0.034(4) -0.011(4) 0.014(4) -0.041(5)
C1 0.058(4) 0.036(3) 0.062(5) -0.004(3) 0.009(4) 0.011(3)
C5 0.046(4) 0.084(6) 0.066(6) -0.020(5) 0.023(4) 0.004(4)
F1 0.093(5) 0.157(6) 0.169(7) -0.025(6) 0.062(5) 0.034(4)
C7 0.089(7) 0.053(5) 0.047(5) 0.018(4) -0.009(5) -0.009(5)
C4 0.046(4) 0.061(4) 0.044(4) -0.005(3) 0.002(3) 0.021(3)

loop_
_atom_type_symbol
_atom_type_description
_atom_type_scat_dispersion_real
_atom_type_scat_dispersion_imag
_atom_type_scat_source
C C 0.0033 0.0016 'International Tables Vol C Tables 4.2.6.8 and 6.1.1.4'
H H 0.0000 0.0000 'International Tables Vol C Tables 4.2.6.8 and 6.1.1.4'
N N 0.0061 0.0033 'International Tables Vol C Tables 4.2.6.8 and 6.1.1.4'
F F 0.0171 0.0103 'International Tables Vol C Tables 4.2.6.8 and 6.1.1.4'
Br Br -0.2901 2.4595 'International Tables Vol C Tables 4.2.6.8 and 6.1.1.4'
Sn Sn -0.6537 1.4246 'International Tables Vol C Tables 4.2.6.8 and 6.1.1.4'

loop_
_geom_angle_atom_site_label_1
_geom_angle_atom_site_label_2
_geom_angle_atom_site_label_3
_geom_angle
_geom_angle_site_symmetry_1
_geom_angle_site_symmetry_3
_geom_angle_publ_flag
Br2 Sn1 Br2 180.000(1) 2_578 . ?
Br2 Sn1 Br3 90.30(2) 2_578 . ?
Br2 Sn1 Br3 89.70(2) . . ?
Br2 Sn1 Br3 89.70(2) 2_578 2_578 ?
Br2 Sn1 Br3 90.30(2) . 2_578 ?
Br3 Sn1 Br3 180.000(1) . 2_578 ?
Br2 Sn1 Br1 88.80(2) 2_578 . ?
Br2 Sn1 Br1 91.20(2) . . ?
Br3 Sn1 Br1 90.36(2) . . ?
Br3 Sn1 Br1 89.64(2) 2_578 . ?
Br2 Sn1 Br1 91.20(2) 2_578 2_578 ?
Br2 Sn1 Br1 88.80(2) . 2_578 ?
Br3 Sn1 Br1 89.64(2) . 2_578 ?
Br3 Sn1 Br1 90.36(2) 2_578 2_578 ?
Br1 Sn1 Br1 180.000(1) . 2_578 ?
C2 N1 C1 114.8(5) . . ?
C2 N1 H1A 108.6 . . ?
C1 N1 H1A 108.6 . . ?
C2 N1 H1B 108.6 . . ?
C1 N1 H1B 108.6 . . ?
H1A N1 H1B 107.5 . . ?
C4 C3 C8 118.8(6) . . ?
C4 C3 C2 120.6(6) . . ?
C8 C3 C2 120.6(6) . . ?
C7 C8 C3 119.8(8) . . ?
C7 C8 H8 120.1 . . ?
C3 C8 H8 120.1 . . ?
N1 C2 C3 112.8(5) . . ?
N1 C2 H2A 109.0 . . ?
C3 C2 H2A 109.0 . . ?
N1 C2 H2B 109.0 . . ?
C3 C2 H2B 109.0 . . ?
H2A C2 H2B 107.8 . . ?
C5 C6 C7 119.0(8) . . ?
C5 C6 H6 120.5 . . ?
C7 C6 H6 120.5 . . ?
N1 C1 H1C 109.5 . . ?
N1 C1 H1D 109.5 . . ?
H1C C1 H1D 109.5 . . ?
N1 C1 H1E 109.5 . . ?
H1C C1 H1E 109.5 . . ?
H1D C1 H1E 109.5 . . ?
C6 C5 C4 121.7(9) . . ?
C6 C5 F1 121.7(9) . . ?
C4 C5 F1 116.5(9) . . ?
C8 C7 C6 120.5(8) . . ?
C8 C7 H7 119.7 . . ?
C6 C7 H7 119.7 . . ?
C5 C4 C3 120.1(8) . . ?
C5 C4 H4 120.0 . . ?
C3 C4 H4 120.0 . . ?

loop_
_geom_bond_atom_site_label_1
_geom_bond_atom_site_label_2
_geom_bond_distance
_geom_bond_site_symmetry_2
_geom_bond_publ_flag
Sn1 Br2 2.5978(6) 2_578 ?
Sn1 Br2 2.5978(6) . ?
Sn1 Br3 2.6027(7) . ?
Sn1 Br3 2.6027(7) 2_578 ?
Sn1 Br1 2.6403(7) . ?
Sn1 Br1 2.6403(7) 2_578 ?
N1 C2 1.487(8) . ?
N1 C1 1.490(8) . ?
N1 H1A 0.9000 . ?
N1 H1B 0.9000 . ?
C3 C4 1.375(9) . ?
C3 C8 1.396(9) . ?
C3 C2 1.513(9) . ?
C8 C7 1.361(12) . ?
C8 H8 0.9300 . ?
C2 H2A 0.9700 . ?
C2 H2B 0.9700 . ?
C6 C5 1.345(14) . ?
C6 C7 1.384(16) . ?
C6 H6 0.9300 . ?
C1 H1C 0.9600 . ?
C1 H1D 0.9600 . ?
C1 H1E 0.9600 . ?
C5 C4 1.361(11) . ?
C5 F1 1.378(11) . ?
C7 H7 0.9300 . ?
C4 H4 0.9300 . ?
